data_2241002
loop_
_publ_author_name
'Baisya, Siddhartha S.'
'Ghosh, Baidyanath'
'Roy, Parag S.'

_publ_section_title
;
 Crystal structure of
 (2-amino-7-methyl-4-oxidopteridine-6-carboxylato-\k^3^<i>O</i>^4^,<i>N</i>^5^,<i>O</i>^6^)aqua(1,10-phenanthroline-\k^2^<i>N</i>,<i>N</i>')zinc
 trihydrate
;
_journal_issue 9
_journal_name_full 'Acta Crystallographica Section E'
_journal_page_first m162
_journal_page_last m163
_journal_paper_doi 10.1107/S2056989015014619
_journal_volume 71
_journal_year 2015
_chemical_formula_iupac '[Zn (C8 H5 N5 O3) (C12 H8 N2 (H2 O)] , 3H2 O'
_chemical_formula_moiety 'C20 H15 N7 O4 Zn, 3(H2 O)'
_chemical_formula_sum 'C20 H21 N7 O7 Zn'
_chemical_formula_weight 536.81
_space_group_IT_number 2
_symmetry_cell_setting triclinic
_symmetry_space_group_name_Hall '-P 1'
_symmetry_space_group_name_H-M 'P -1'
_atom_sites_solution_hydrogens difmap
_atom_sites_solution_primary direct
_cell_angle_alpha 97.6670(10)
_cell_angle_beta 95.2430(10)
_cell_angle_gamma 110.7160(10)
_cell_formula_units_Z 2
_cell_length_a 8.4819(7)
_cell_length_b 9.9573(9)
_cell_length_c 13.7257(12)
_cell_measurement_reflns_used 0
_cell_measurement_temperature 293
_cell_measurement_theta_max 0
_cell_measurement_theta_min 0
_cell_volume 1062.51(16)
_computing_cell_refinement
;
SAINT (Bruker, 2007)
;
_computing_data_collection
;
APEX2 (Bruker, 2007)
;
_computing_data_reduction
;
SAINT (Bruker, 2007)
;
_computing_molecular_graphics
;
CAMERON (Watkin <i>et al.</i>,  1996)
;
_computing_publication_material
;
CRYSTALS (Betteridge <i>et al.</i>,  2003)
;
_computing_structure_refinement
;
CRYSTALS (Betteridge <i>et al.</i>,  2003)
;
_computing_structure_solution
;
SHELXS97 (Sheldrick, 2008)
;
_diffrn_ambient_temperature 293
_diffrn_measured_fraction_theta_full 0.978
_diffrn_measured_fraction_theta_max 0.912
_diffrn_measurement_device Area
_diffrn_measurement_device_type 'Bruker Kappa APEXII'
_diffrn_measurement_method '\f & \w scans'
_diffrn_radiation_monochromator graphite
_diffrn_radiation_type 'Mo K\a'
_diffrn_radiation_wavelength 0.71073
_diffrn_reflns_av_R_equivalents 0.018
_diffrn_reflns_limit_h_max 11
_diffrn_reflns_limit_h_min -11
_diffrn_reflns_limit_k_max 13
_diffrn_reflns_limit_k_min -13
_diffrn_reflns_limit_l_max 18
_diffrn_reflns_limit_l_min -17
_diffrn_reflns_number 9149
_diffrn_reflns_theta_full 25.151
_diffrn_reflns_theta_max 28.259
_diffrn_reflns_theta_min 1.514
_diffrn_standards_number 0
_exptl_absorpt_coefficient_mu 1.217
_exptl_absorpt_correction_T_max 0.95
_exptl_absorpt_correction_T_min 0.76
_exptl_absorpt_correction_type multi-scan
_exptl_absorpt_process_details
;
(SADABS; Bruker, 2001)
;
_exptl_crystal_colour 'orange brown'
_exptl_crystal_density_diffrn 1.678
_exptl_crystal_density_method 'not measured'
_exptl_crystal_description plate
_exptl_crystal_F_000 552
_exptl_crystal_size_max 0.240
_exptl_crystal_size_mid 0.190
_exptl_crystal_size_min 0.040
_refine_diff_density_max 0.64
_refine_diff_density_min -0.33
_refine_ls_extinction_method None
_refine_ls_goodness_of_fit_ref 0.9418
_refine_ls_hydrogen_treatment mixed
_refine_ls_matrix_type full
_refine_ls_number_parameters 346
_refine_ls_number_reflns 4794
_refine_ls_number_restraints 12
_refine_ls_R_factor_all 0.0421
_refine_ls_R_factor_gt 0.0393
_refine_ls_shift/su_max 0.0009191
_refine_ls_shift/su_mean 0.0000452
_refine_ls_structure_factor_coef Fsqd
_refine_ls_weighting_details
;
Method, part 1, Chebychev polynomial, (Watkin, 1994, Prince,
1982)
[weight] = 1.0/[A~0~*T~0~(x)+A~1~*T~1~(x) ... +A~n-1~]*T~n-1~(x)]
where A~i~ are the Chebychev coefficients listed below and x= Fcalc/Fmax
Method = Robust Weighting (Prince, 1982)
W = [weight] * [1-(deltaF/6*sigmaF)^2^]^2^
A~i~ are:
57.7 96.4 59.4 25.6 6.16
;
_refine_ls_weighting_scheme calc
_refine_ls_wR_factor_all 0.0894
_refine_ls_wR_factor_gt 0.0882
_refine_ls_wR_factor_ref 0.0894
_reflns_number_gt 4456
_reflns_number_total 4794
_reflns_threshold_expression I>2.0\s(I)
_cod_data_source_file xu5864sup1.cf
_cod_data_source_block I
_cod_original_sg_symbol_H-M 'P -1 '
_cod_database_code 2241002
_cod_database_fobs_code 2241002

loop_
_symmetry_equiv_pos_as_xyz
x,y,z
-x,-y,-z

loop_
_atom_site_type_symbol
_atom_site_label
_atom_site_fract_x
_atom_site_fract_y
_atom_site_fract_z
_atom_site_U_iso_or_equiv
_atom_site_adp_type
_atom_site_occupancy
Zn Zn1 0.95623(3) 0.21520(3) 0.228578(17) 0.0166 Uani 1.0000
O O2 0.70435(19) 0.06939(16) 0.23606(11) 0.0206 Uani 1.0000
C C3 0.6217(3) 0.1186(2) 0.29541(15) 0.0182 Uani 1.0000
O O4 0.47875(19) 0.04655(17) 0.31282(12) 0.0231 Uani 1.0000
C C5 0.7109(3) 0.2776(2) 0.34528(15) 0.0164 Uani 1.0000
N N6 0.8648(2) 0.33756(18) 0.32071(12) 0.0149 Uani 1.0000
C C7 0.9604(3) 0.4752(2) 0.35603(14) 0.0155 Uani 1.0000
C C8 0.9030(3) 0.5640(2) 0.41988(15) 0.0169 Uani 1.0000
N N9 0.7480(2) 0.5050(2) 0.44879(14) 0.0198 Uani 1.0000
C C10 0.6531(3) 0.3650(2) 0.41309(16) 0.0191 Uani 1.0000
C C11 0.4848(3) 0.3041(3) 0.4490(2) 0.0308 Uani 1.0000
H H111 0.3927 0.2783 0.3982 0.0483 Uiso 1.0000
H H113 0.4752 0.3721 0.4998 0.0481 Uiso 1.0000
H H112 0.4768 0.2178 0.4756 0.0485 Uiso 1.0000
N N12 0.9998(2) 0.70678(19) 0.45260(13) 0.0182 Uani 1.0000
C C13 1.1515(3) 0.7547(2) 0.41752(15) 0.0180 Uani 1.0000
N N14 1.2199(2) 0.67528(19) 0.35785(13) 0.0175 Uani 1.0000
C C15 1.1294(3) 0.5323(2) 0.32689(15) 0.0168 Uani 1.0000
O O16 1.17955(19) 0.44769(16) 0.27321(11) 0.0198 Uani 1.0000
N N17 1.2464(2) 0.8967(2) 0.44431(15) 0.0227 Uani 1.0000
H H172 1.213(3) 0.954(2) 0.481(2) 0.0276 Uiso 1.0000
H H171 1.334(3) 0.933(2) 0.4174(19) 0.0277 Uiso 1.0000
O O18 1.0532(2) 0.14070(18) 0.34889(12) 0.0218 Uani 1.0000
H H181 0.989(4) 0.061(2) 0.355(2) 0.0355 Uiso 1.0000
H H182 1.063(4) 0.196(3) 0.4008(17) 0.0360 Uiso 1.0000
N N19 1.1061(2) 0.15973(19) 0.13227(13) 0.0168 Uani 1.0000
C C20 1.2233(3) 0.1030(2) 0.15288(16) 0.0204 Uani 1.0000
C C21 1.3255(3) 0.0777(3) 0.08353(18) 0.0250 Uani 1.0000
C C22 1.3061(3) 0.1119(3) -0.00880(17) 0.0250 Uani 1.0000
C C23 1.1848(3) 0.1743(2) -0.03259(16) 0.0200 Uani 1.0000
C C24 1.0876(3) 0.1965(2) 0.04125(15) 0.0171 Uani 1.0000
C C25 0.9617(3) 0.2597(2) 0.02089(15) 0.0165 Uani 1.0000
N N26 0.8729(2) 0.27983(19) 0.09497(13) 0.0174 Uani 1.0000
C C27 0.7551(3) 0.3368(2) 0.07879(16) 0.0211 Uani 1.0000
C C28 0.7189(3) 0.3760(3) -0.01264(18) 0.0260 Uani 1.0000
C C29 0.8072(3) 0.3552(2) -0.08843(17) 0.0247 Uani 1.0000
C C30 0.9340(3) 0.2960(2) -0.07305(16) 0.0210 Uani 1.0000
C C31 1.0338(3) 0.2694(3) -0.14734(17) 0.0280 Uani 1.0000
C C32 1.1539(3) 0.2124(3) -0.12796(17) 0.0266 Uani 1.0000
H H321 1.2157 0.1968 -0.1756 0.0332 Uiso 1.0000
H H311 1.0138 0.2929 -0.2093 0.0332 Uiso 1.0000
H H291 0.7852 0.3813 -0.1476 0.0296 Uiso 1.0000
H H281 0.6360 0.4140 -0.0213 0.0316 Uiso 1.0000
H H271 0.6959 0.3519 0.1296 0.0262 Uiso 1.0000
H H221 1.3708 0.0958 -0.0549 0.0310 Uiso 1.0000
H H211 1.4043 0.0380 0.1006 0.0321 Uiso 1.0000
H H201 1.2367 0.0788 0.2153 0.0258 Uiso 1.0000
O O33 0.4935(3) 0.4716(2) 0.1913(2) 0.0499 Uani 1.0000
H H331 0.407(4) 0.454(5) 0.216(3) 0.0756 Uiso 1.0000
H H332 0.535(6) 0.560(2) 0.211(4) 0.0757 Uiso 1.0000
O O34 0.5353(2) -0.23088(17) 0.28297(13) 0.0244 Uani 1.0000
H H341 0.452(3) -0.257(4) 0.309(2) 0.0388 Uiso 1.0000
H H342 0.547(4) -0.156(3) 0.265(2) 0.0388 Uiso 1.0000
O O35 0.8383(2) -0.09668(17) 0.40775(12) 0.0225 Uani 1.0000
H H351 0.747(3) -0.148(3) 0.375(2) 0.0346 Uiso 1.0000
H H352 0.874(4) -0.156(3) 0.426(2) 0.0349 Uiso 1.0000

loop_
_atom_site_aniso_label
_atom_site_aniso_U_11
_atom_site_aniso_U_22
_atom_site_aniso_U_33
_atom_site_aniso_U_12
_atom_site_aniso_U_13
_atom_site_aniso_U_23
Zn1 0.01928(13) 0.01775(13) 0.01479(12) 0.00892(9) 0.00487(8) 0.00239(8)
O2 0.0205(7) 0.0176(7) 0.0217(7) 0.0054(6) 0.0039(6) 0.0014(6)
C3 0.0189(10) 0.0180(10) 0.0177(9) 0.0069(8) -0.0001(7) 0.0047(8)
O4 0.0172(7) 0.0204(8) 0.0276(8) 0.0015(6) 0.0054(6) 0.0043(6)
C5 0.0157(9) 0.0164(9) 0.0174(9) 0.0058(7) 0.0024(7) 0.0045(7)
N6 0.0156(8) 0.0158(8) 0.0138(7) 0.0060(6) 0.0031(6) 0.0033(6)
C7 0.0172(9) 0.0174(9) 0.0122(8) 0.0062(7) 0.0025(7) 0.0036(7)
C8 0.0184(9) 0.0176(9) 0.0164(9) 0.0082(8) 0.0031(7) 0.0039(7)
N9 0.0184(8) 0.0188(8) 0.0239(9) 0.0083(7) 0.0070(7) 0.0031(7)
C10 0.0163(9) 0.0209(10) 0.0218(10) 0.0078(8) 0.0061(8) 0.0043(8)
C11 0.0196(11) 0.0247(11) 0.0435(14) 0.0035(9) 0.0146(10) -0.0026(10)
N12 0.0199(8) 0.0163(8) 0.0188(8) 0.0073(7) 0.0040(7) 0.0023(7)
C13 0.0191(9) 0.0185(10) 0.0172(9) 0.0079(8) 0.0015(7) 0.0041(8)
N14 0.0180(8) 0.0149(8) 0.0188(8) 0.0050(7) 0.0048(6) 0.0023(6)
C15 0.0182(9) 0.0177(9) 0.0158(9) 0.0071(7) 0.0037(7) 0.0057(7)
O16 0.0197(7) 0.0164(7) 0.0229(7) 0.0057(6) 0.0088(6) 0.0011(6)
N17 0.0220(9) 0.0152(8) 0.0283(10) 0.0036(7) 0.0091(8) 0.0000(7)
O18 0.0228(8) 0.0211(8) 0.0204(7) 0.0060(6) 0.0029(6) 0.0065(6)
N19 0.0191(8) 0.0142(8) 0.0159(8) 0.0062(6) 0.0015(6) -0.0002(6)
C20 0.0201(10) 0.0187(10) 0.0205(10) 0.0071(8) -0.0013(8) -0.0001(8)
C21 0.0200(10) 0.0238(11) 0.0308(12) 0.0107(9) 0.0013(9) -0.0026(9)
C22 0.0207(10) 0.0257(11) 0.0259(11) 0.0081(9) 0.0079(8) -0.0065(9)
C23 0.0189(10) 0.0184(9) 0.0187(9) 0.0035(8) 0.0047(8) -0.0012(8)
C24 0.0170(9) 0.0153(9) 0.0155(9) 0.0034(7) 0.0017(7) -0.0010(7)
C25 0.0162(9) 0.0139(9) 0.0173(9) 0.0035(7) 0.0025(7) 0.0015(7)
N26 0.0178(8) 0.0183(8) 0.0160(8) 0.0063(7) 0.0031(6) 0.0032(6)
C27 0.0190(10) 0.0228(10) 0.0230(10) 0.0090(8) 0.0055(8) 0.0040(8)
C28 0.0233(11) 0.0261(11) 0.0307(12) 0.0107(9) 0.0004(9) 0.0100(9)
C29 0.0262(11) 0.0241(11) 0.0216(10) 0.0060(9) -0.0016(9) 0.0099(9)
C30 0.0225(10) 0.0178(10) 0.0188(10) 0.0025(8) 0.0015(8) 0.0047(8)
C31 0.0355(13) 0.0291(12) 0.0161(10) 0.0069(10) 0.0050(9) 0.0058(9)
C32 0.0296(12) 0.0292(12) 0.0187(10) 0.0076(9) 0.0098(9) 0.0017(9)
O33 0.0397(12) 0.0342(11) 0.0765(16) 0.0141(9) 0.0294(11) -0.0026(11)
O34 0.0200(8) 0.0188(8) 0.0328(9) 0.0042(6) 0.0082(6) 0.0043(7)
O35 0.0222(8) 0.0172(7) 0.0278(8) 0.0072(6) 0.0017(6) 0.0048(6)

loop_
_atom_type_symbol
_atom_type_scat_Cromer_Mann_a1
_atom_type_scat_Cromer_Mann_a2
_atom_type_scat_Cromer_Mann_a3
_atom_type_scat_Cromer_Mann_a4
_atom_type_scat_Cromer_Mann_b1
_atom_type_scat_Cromer_Mann_b2
_atom_type_scat_Cromer_Mann_b3
_atom_type_scat_Cromer_Mann_b4
_atom_type_scat_Cromer_Mann_c
_atom_type_scat_dispersion_real
_atom_type_scat_dispersion_imag
_atom_type_scat_source
Zn 14.0743 7.0318 5.1652 2.4100 3.2655 0.2333 10.3163 58.7097 1.3041 0.2839 1.4301 'International Tables Vol C 4.2.6.8 and 6.1.1.4'
C 2.3100 1.0200 1.5886 0.8650 20.8439 10.2075 0.5687 51.6512 0.2156 0.0033 0.0016 'International Tables Vol C 4.2.6.8 and 6.1.1.4'
N 12.2126 3.1322 2.0125 1.1663 0.0057 9.8933 28.9975 0.5826 -11.5290 0.0061 0.0033 'International Tables Vol C 4.2.6.8 and 6.1.1.4'
O 3.0485 2.2868 1.5463 0.8670 13.2771 5.7011 0.3239 32.9089 0.2508 0.0106 0.0060 'International Tables Vol C 4.2.6.8 and 6.1.1.4'
H 0.4930 0.3229 0.1402 0.0408 10.5109 26.1257 3.1424 57.7998 0.0030 0.0000 0.0000 'International Tables Vol C 4.2.6.8 and 6.1.1.4'

loop_
_geom_angle_atom_site_label_1
_geom_angle_atom_site_label_2
_geom_angle_atom_site_label_3
_geom_angle
_geom_angle_publ_flag
O2 Zn1 N6 76.37(6) .
O2 Zn1 O16 150.97(6) .
N6 Zn1 O16 74.60(6) .
O2 Zn1 O18 90.05(6) .
N6 Zn1 O18 91.77(7) .
O16 Zn1 O18 91.21(6) .
O2 Zn1 N19 121.85(6) .
N6 Zn1 N19 160.68(7) .
O16 Zn1 N19 86.96(6) .
O18 Zn1 N19 94.39(7) .
O2 Zn1 N26 92.53(6) .
N6 Zn1 N26 94.76(7) .
O16 Zn1 N26 89.49(6) .
O18 Zn1 N26 173.38(6) .
N19 Zn1 N26 79.07(7) .
Zn1 O2 C3 115.97(13) .
O2 C3 O4 124.45(19) .
O2 C3 C5 115.38(18) .
O4 C3 C5 120.17(19) .
C3 C5 N6 112.43(17) .
C3 C5 C10 129.33(19) .
N6 C5 C10 118.23(18) .
C5 N6 Zn1 119.65(14) .
C5 N6 C7 120.98(18) .
Zn1 N6 C7 119.37(14) .
N6 C7 C8 121.49(19) .
N6 C7 C15 117.67(18) .
C8 C7 C15 120.84(18) .
C7 C8 N9 119.03(19) .
C7 C8 N12 120.91(19) .
N9 C8 N12 120.06(18) .
C8 N9 C10 118.80(18) .
C5 C10 N9 121.40(19) .
C5 C10 C11 121.82(19) .
N9 C10 C11 116.77(19) .
C10 C11 H111 112.4 no
C10 C11 H113 110.0 no
H111 C11 H113 109.1 no
C10 C11 H112 109.7 no
H111 C11 H112 107.5 no
H113 C11 H112 107.9 no
C8 N12 C13 114.98(17) .
N12 C13 N14 128.05(19) .
N12 C13 N17 116.57(19) .
N14 C13 N17 115.38(19) .
C13 N14 C15 118.29(18) .
C7 C15 N14 116.72(18) .
C7 C15 O16 119.05(18) .
N14 C15 O16 124.20(19) .
Zn1 O16 C15 109.18(13) .
C13 N17 H172 121.5(14) no
C13 N17 H171 119.4(14) no
H172 N17 H171 119(2) no
Zn1 O18 H181 112(2) no
Zn1 O18 H182 110(2) no
H181 O18 H182 106(3) no
Zn1 N19 C20 127.00(15) .
Zn1 N19 C24 114.19(14) .
C20 N19 C24 118.63(18) .
N19 C20 C21 122.3(2) .
N19 C20 H201 118.6 no
C21 C20 H201 119.1 no
C20 C21 C22 119.6(2) .
C20 C21 H211 119.5 no
C22 C21 H211 120.8 no
C21 C22 C23 119.5(2) .
C21 C22 H221 120.8 no
C23 C22 H221 119.6 no
C22 C23 C24 117.3(2) .
C22 C23 C32 123.6(2) .
C24 C23 C32 119.1(2) .
C23 C24 N19 122.57(19) .
C23 C24 C25 119.65(19) .
N19 C24 C25 117.78(18) .
C24 C25 N26 117.17(18) .
C24 C25 C30 120.11(19) .
N26 C25 C30 122.71(19) .
Zn1 N26 C25 111.62(13) .
Zn1 N26 C27 129.44(14) .
C25 N26 C27 118.92(18) .
N26 C27 C28 122.2(2) .
N26 C27 H271 118.9 no
C28 C27 H271 118.9 no
C27 C28 C29 119.4(2) .
C27 C28 H281 119.8 no
C29 C28 H281 120.8 no
C28 C29 C30 119.6(2) .
C28 C29 H291 119.8 no
C30 C29 H291 120.6 no
C29 C30 C25 117.2(2) .
C29 C30 C31 124.2(2) .
C25 C30 C31 118.7(2) .
C30 C31 C32 121.4(2) .
C30 C31 H311 118.0 no
C32 C31 H311 120.6 no
C23 C32 C31 121.1(2) .
C23 C32 H321 118.9 no
C31 C32 H321 120.1 no
H331 O33 H332 99(5) no
H341 O34 H342 110(3) no
H351 O35 H352 102(3) no

loop_
_geom_bond_atom_site_label_1
_geom_bond_atom_site_label_2
_geom_bond_distance
_geom_bond_publ_flag
Zn1 O2 2.1373(15) yes
Zn1 O16 2.3727(15) yes
Zn1 O18 2.1128(16) yes
Zn1 N6 2.0303(17) yes
Zn1 N19 2.0684(17) yes
Zn1 N26 2.1627(18) yes
O2 C3 1.279(3) .
C3 O4 1.235(3) .
C3 C5 1.522(3) .
C5 N6 1.325(3) .
C5 C10 1.426(3) .
N6 C7 1.317(3) .
C7 C8 1.401(3) .
C7 C15 1.459(3) .
C8 N9 1.357(3) .
C8 N12 1.354(3) .
N9 C10 1.335(3) .
C10 C11 1.499(3) .
C11 H111 0.934 no
C11 H113 0.936 no
C11 H112 0.960 no
N12 C13 1.362(3) .
C13 N14 1.368(3) .
C13 N17 1.335(3) .
N14 C15 1.342(3) .
C15 O16 1.257(3) .
N17 H172 0.851(17) no
N17 H171 0.848(17) no
O18 H181 0.809(17) no
O18 H182 0.817(17) no
N19 C20 1.332(3) .
N19 C24 1.359(3) .
C20 C21 1.401(3) .
C20 H201 0.928 no
C21 C22 1.366(4) .
C21 H211 0.917 no
C22 C23 1.413(3) .
C22 H221 0.909 no
C23 C24 1.406(3) .
C23 C32 1.437(3) .
C24 C25 1.442(3) .
C25 N26 1.355(3) .
C25 C30 1.406(3) .
N26 C27 1.327(3) .
C27 C28 1.402(3) .
C27 H271 0.923 no
C28 C29 1.372(3) .
C28 H281 0.916 no
C29 C30 1.410(3) .
C29 H291 0.909 no
C30 C31 1.439(3) .
C31 C32 1.353(4) .
C31 H311 0.929 no
C32 H321 0.906 no
O33 H331 0.803(19) no
O33 H332 0.816(19) no
O34 H341 0.800(18) no
O34 H342 0.795(18) no
O35 H351 0.813(17) no
O35 H352 0.803(17) no

loop_
_geom_hbond_atom_site_label_D
_geom_hbond_atom_site_label_H
_geom_hbond_atom_site_label_A
_geom_hbond_site_symmetry_A
_geom_hbond_distance_DH
_geom_hbond_distance_HA
_geom_hbond_distance_DA
_geom_hbond_angle_DHA
N17 H171 O4 1_665 0.85(2) 2.15(2) 2.942(3) 156(2)
N17 H172 O35 2_766 0.85(3) 2.13(3) 2.967(3) 170(2)
O18 H181 O35 . 0.81(2) 1.92(2) 2.700(2) 163(3)
O18 H182 N12 2_766 0.82(2) 2.30(3) 3.088(2) 160(3)
O33 H331 O16 1_455 0.81(4) 2.13(4) 2.929(3) 169(4)
O33 H332 O34 1_565 0.82(3) 2.18(4) 2.944(3) 155(5)
O34 H341 N14 1_445 0.80(3) 2.05(3) 2.842(3) 172(3)
O34 H342 O2 . 0.79(3) 2.28(3) 3.010(2) 154(3)
O34 H342 O4 . 0.79(3) 2.32(3) 2.950(2) 137(3)
O35 H351 O34 . 0.81(3) 1.94(3) 2.735(2) 167(3)
O35 H352 N12 1_545 0.81(3) 2.06(3) 2.855(3) 168(3)
C20 H201 O4 1_655 0.93 2.49 3.186(3) 132
C27 H271 O33 . 0.92 2.56 3.360(4) 146
C29 H291 O16 2_765 0.91 2.55 3.394(3) 156
